data_2235521
loop_
_publ_author_name
'Fun, Hoong-Kun'
'Quah, Ching Kheng'
'Shyma, P. C.'
'Kalluraya, Balakrishna'
'Vidyashree, J. H. S.'

_publ_section_title
;
 <i>N</i>'-[(<i>E</i>)-3-Chloro-2-fluorobenzylidene]-6-methylnicotinohydrazide
 monohydrate
;
_journal_coeditor_code IS5156
_journal_issue 7
_journal_name_full 'Acta Crystallographica Section E'
_journal_page_first o2122
_journal_paper_doi 10.1107/S1600536812026736
_journal_volume 68
_journal_year 2012
_chemical_formula_iupac 'C14 H11 Cl F N3 O, H2 O'
_chemical_formula_moiety 'C14 H11 Cl F N3 O, H2 O'
_chemical_formula_sum 'C14 H13 Cl F N3 O2'
_chemical_formula_weight 309.72
_chemical_name_systematic
;
<i>N</i>'-[(<i>E</i>)-3-Chloro-2-fluorobenzylidene]-6-
methylnicotinohydrazide monohydrate
;
_space_group_IT_number 14
_symmetry_cell_setting monoclinic
_symmetry_space_group_name_Hall '-P 2ybc'
_symmetry_space_group_name_H-M 'P 1 21/c 1'
_atom_sites_solution_hydrogens geom
_atom_sites_solution_primary direct
_atom_sites_solution_secondary difmap
_audit_creation_method SHELXL-97
_cell_angle_alpha 90.00
_cell_angle_beta 106.614(5)
_cell_angle_gamma 90.00
_cell_formula_units_Z 4
_cell_length_a 9.7898(12)
_cell_length_b 6.4440(8)
_cell_length_c 23.121(3)
_cell_measurement_reflns_used 5275
_cell_measurement_temperature 100.0(10)
_cell_measurement_theta_max 29.99
_cell_measurement_theta_min 3.22
_cell_volume 1397.7(3)
_computing_cell_refinement 'SAINT (Bruker, 2009)'
_computing_data_collection 'APEX2 (Bruker, 2009)'
_computing_data_reduction 'SAINT (Bruker, 2009)'
_computing_molecular_graphics 'SHELXTL (Sheldrick, 2008)'
_computing_publication_material 'SHELXTL (Sheldrick, 2008) and PLATON (Spek, 2009)'
_computing_structure_refinement 'SHELXTL (Sheldrick, 2008)'
_computing_structure_solution 'SHELXTL (Sheldrick, 2008)'
_diffrn_ambient_temperature 100
_diffrn_measured_fraction_theta_full 0.982
_diffrn_measured_fraction_theta_max 0.982
_diffrn_measurement_device_type
;
Bruker SMART APEXII DUO CCD area-detector
;
_diffrn_measurement_method '\f and \w scans'
_diffrn_radiation_monochromator graphite
_diffrn_radiation_source 'fine-focus sealed tube'
_diffrn_radiation_type MoK\a
_diffrn_radiation_wavelength 0.71073
_diffrn_reflns_av_R_equivalents 0.0312
_diffrn_reflns_av_sigmaI/netI 0.0302
_diffrn_reflns_limit_h_max 12
_diffrn_reflns_limit_h_min -12
_diffrn_reflns_limit_k_max 8
_diffrn_reflns_limit_k_min -8
_diffrn_reflns_limit_l_max 30
_diffrn_reflns_limit_l_min -30
_diffrn_reflns_number 12000
_diffrn_reflns_theta_full 27.50
_diffrn_reflns_theta_max 27.50
_diffrn_reflns_theta_min 2.17
_diffrn_standards_number 0
_exptl_absorpt_coefficient_mu 0.293
_exptl_absorpt_correction_T_max 0.9618
_exptl_absorpt_correction_T_min 0.8740
_exptl_absorpt_correction_type multi-scan
_exptl_absorpt_process_details '(<i>SADABS</i>; Bruker, 2009)'
_exptl_crystal_colour colourless
_exptl_crystal_density_diffrn 1.472
_exptl_crystal_density_method 'not measured'
_exptl_crystal_description block
_exptl_crystal_F_000 640
_exptl_crystal_size_max 0.473
_exptl_crystal_size_mid 0.241
_exptl_crystal_size_min 0.134
_refine_diff_density_max 0.431
_refine_diff_density_min -0.626
_refine_ls_extinction_method none
_refine_ls_goodness_of_fit_ref 1.053
_refine_ls_hydrogen_treatment constr
_refine_ls_matrix_type full
_refine_ls_number_parameters 191
_refine_ls_number_reflns 3154
_refine_ls_number_restraints 0
_refine_ls_restrained_S_all 1.053
_refine_ls_R_factor_all 0.0562
_refine_ls_R_factor_gt 0.0460
_refine_ls_shift/su_max 0.001
_refine_ls_shift/su_mean 0.001
_refine_ls_structure_factor_coef Fsqd
_refine_ls_weighting_details 'calc w=1/[\s^2^(Fo^2^)+(0.0777P)^2^+0.8539P] where P=(Fo^2^+2Fc^2^)/3'
_refine_ls_weighting_scheme calc
_refine_ls_wR_factor_gt 0.1282
_refine_ls_wR_factor_ref 0.1371
_reflns_number_gt 2625
_reflns_number_total 3154
_reflns_threshold_expression I>2\s(I)
_cod_data_source_file is5156.cif
_cod_data_source_block I
_cod_original_sg_symbol_H-M 'P 21/c'
_cod_database_code 2235521
_cod_database_fobs_code 2235521

loop_
_symmetry_equiv_pos_as_xyz
'x, y, z'
'-x, y+1/2, -z+1/2'
'-x, -y, -z'
'x, -y-1/2, z-1/2'

loop_
_atom_site_type_symbol
_atom_site_label
_atom_site_fract_x
_atom_site_fract_y
_atom_site_fract_z
_atom_site_U_iso_or_equiv
_atom_site_adp_type
_atom_site_calc_flag
_atom_site_refinement_flags
_atom_site_occupancy
_atom_site_symmetry_multiplicity
Cl Cl1 0.13433(5) 0.04401(12) -0.22498(2) 0.0433(2) Uani d . 1 1
F F1 0.41013(12) 0.18849(16) -0.14979(5) 0.0253(3) Uani d . 1 1
O O1 0.90720(13) -0.28353(18) 0.07189(6) 0.0216(3) Uani d . 1 1
N N1 0.69521(15) -0.1028(2) -0.01138(6) 0.0147(3) Uani d . 1 1
N N2 0.81273(15) 0.0080(2) 0.02094(6) 0.0140(3) Uani d . 1 1
H H3 0.8209 0.1329 0.0139 0.017 Uiso d R 1 1
N N3 1.18040(16) 0.3394(2) 0.11873(7) 0.0175(3) Uani d . 1 1
C C1 1.1389(2) -0.0710(3) 0.14649(8) 0.0213(4) Uani d . 1 1
H H1A 1.1260 -0.2118 0.1559 0.026 Uiso calc R 1 1
C C2 1.2558(2) 0.0394(3) 0.17998(8) 0.0224(4) Uani d . 1 1
H H2A 1.3235 -0.0246 0.2130 0.027 Uiso calc R 1 1
C C3 1.27378(18) 0.2453(3) 0.16504(8) 0.0158(3) Uani d . 1 1
C C4 1.06603(18) 0.2327(3) 0.08720(8) 0.0164(3) Uani d . 1 1
H H4A 0.9987 0.3015 0.0551 0.020 Uiso calc R 1 1
C C5 1.04020(18) 0.0268(2) 0.09874(7) 0.0134(3) Uani d . 1 1
C C6 0.91479(18) -0.0965(2) 0.06299(7) 0.0144(3) Uani d . 1 1
C C7 0.60432(18) -0.0013(2) -0.05240(7) 0.0145(3) Uani d . 1 1
H H7A 0.6211 0.1397 -0.0602 0.017 Uiso calc R 1 1
C C8 0.47374(17) -0.1065(3) -0.08721(7) 0.0146(3) Uani d . 1 1
C C9 0.37845(19) -0.0051(3) -0.13481(8) 0.0182(4) Uani d . 1 1
C C10 0.25093(19) -0.0955(3) -0.16783(8) 0.0243(4) Uani d . 1 1
C C11 0.2185(2) -0.2941(3) -0.15368(9) 0.0276(4) Uani d . 1 1
H H11A 0.1321 -0.3580 -0.1760 0.033 Uiso calc R 1 1
C C12 0.3126(2) -0.3998(3) -0.10675(9) 0.0254(4) Uani d . 1 1
H H12A 0.2903 -0.5365 -0.0970 0.030 Uiso calc R 1 1
C C13 0.43891(19) -0.3077(3) -0.07395(8) 0.0191(4) Uani d . 1 1
H H13A 0.5027 -0.3824 -0.0420 0.023 Uiso calc R 1 1
C C14 1.4001(2) 0.3715(3) 0.19936(8) 0.0216(4) Uani d . 1 1
H H14A 1.3685 0.5111 0.2064 0.032 Uiso calc R 1 1
H H14B 1.4689 0.3811 0.1759 0.032 Uiso calc R 1 1
H H14C 1.4453 0.3046 0.2382 0.032 Uiso calc R 1 1
O O1W 0.78116(14) 0.41994(18) -0.02068(6) 0.0207(3) Uani d . 1 1
H H2W1 0.8016 0.5100 0.0026 0.031 Uiso d R 1 1
H H1W1 0.7882 0.4580 -0.0518 0.031 Uiso d R 1 1

loop_
_atom_site_aniso_label
_atom_site_aniso_U_11
_atom_site_aniso_U_22
_atom_site_aniso_U_33
_atom_site_aniso_U_12
_atom_site_aniso_U_13
_atom_site_aniso_U_23
Cl1 0.0185(3) 0.0809(5) 0.0264(3) 0.0020(3) -0.00018(19) 0.0134(3)
F1 0.0256(6) 0.0188(5) 0.0300(6) 0.0021(4) 0.0052(4) 0.0078(4)
O1 0.0211(7) 0.0072(6) 0.0320(7) -0.0027(5) 0.0004(5) 0.0036(5)
N1 0.0146(7) 0.0096(6) 0.0195(7) -0.0031(5) 0.0040(5) -0.0031(5)
N2 0.0149(7) 0.0062(6) 0.0194(7) -0.0033(5) 0.0025(5) -0.0010(5)
N3 0.0166(7) 0.0121(7) 0.0221(7) -0.0031(5) 0.0027(6) -0.0012(5)
C1 0.0214(9) 0.0125(8) 0.0270(9) -0.0021(7) 0.0024(7) 0.0045(7)
C2 0.0175(9) 0.0190(9) 0.0257(9) -0.0014(7) -0.0018(7) 0.0053(7)
C3 0.0149(8) 0.0142(8) 0.0186(8) -0.0015(6) 0.0053(6) -0.0020(6)
C4 0.0162(8) 0.0109(7) 0.0198(8) -0.0018(6) 0.0018(6) 0.0015(6)
C5 0.0135(8) 0.0094(7) 0.0181(8) -0.0016(6) 0.0057(6) -0.0014(6)
C6 0.0149(8) 0.0091(7) 0.0197(8) -0.0022(6) 0.0058(6) -0.0006(6)
C7 0.0164(8) 0.0088(7) 0.0182(8) -0.0014(6) 0.0050(6) -0.0011(6)
C8 0.0142(8) 0.0122(7) 0.0185(7) -0.0025(6) 0.0065(6) -0.0040(6)
C9 0.0177(8) 0.0181(8) 0.0199(8) -0.0011(7) 0.0070(6) -0.0010(6)
C10 0.0139(8) 0.0409(11) 0.0181(8) -0.0028(8) 0.0045(6) -0.0038(8)
C11 0.0173(9) 0.0395(12) 0.0276(10) -0.0127(8) 0.0090(7) -0.0136(8)
C12 0.0251(10) 0.0204(9) 0.0348(10) -0.0109(8) 0.0153(8) -0.0099(8)
C13 0.0204(9) 0.0130(8) 0.0251(9) -0.0035(7) 0.0088(7) -0.0024(6)
C14 0.0182(9) 0.0209(9) 0.0235(8) -0.0044(7) 0.0023(7) -0.0033(7)
O1W 0.0282(7) 0.0081(5) 0.0244(6) -0.0042(5) 0.0052(5) 0.0019(5)

loop_
_atom_type_symbol
_atom_type_description
_atom_type_scat_dispersion_real
_atom_type_scat_dispersion_imag
_atom_type_scat_source
C C 0.0033 0.0016 'International Tables Vol C Tables 4.2.6.8 and 6.1.1.4'
H H 0.0000 0.0000 'International Tables Vol C Tables 4.2.6.8 and 6.1.1.4'
Cl Cl 0.1484 0.1585 'International Tables Vol C Tables 4.2.6.8 and 6.1.1.4'
F F 0.0171 0.0103 'International Tables Vol C Tables 4.2.6.8 and 6.1.1.4'
N N 0.0061 0.0033 'International Tables Vol C Tables 4.2.6.8 and 6.1.1.4'
O O 0.0106 0.0060 'International Tables Vol C Tables 4.2.6.8 and 6.1.1.4'

loop_
_geom_angle_atom_site_label_1
_geom_angle_atom_site_label_2
_geom_angle_atom_site_label_3
_geom_angle
C7 N1 N2 115.64(14)
C6 N2 N1 117.43(13)
C6 N2 H3 122.0
N1 N2 H3 120.6
C3 N3 C4 118.47(15)
C2 C1 C5 119.13(16)
C2 C1 H1A 120.4
C5 C1 H1A 120.4
C1 C2 C3 119.62(16)
C1 C2 H2A 120.2
C3 C2 H2A 120.2
N3 C3 C2 121.56(15)
N3 C3 C14 116.62(15)
C2 C3 C14 121.81(16)
N3 C4 C5 123.74(15)
N3 C4 H4A 118.1
C5 C4 H4A 118.1
C4 C5 C1 117.45(15)
C4 C5 C6 124.46(15)
C1 C5 C6 118.08(15)
O1 C6 N2 122.65(15)
O1 C6 C5 120.50(15)
N2 C6 C5 116.85(14)
N1 C7 C8 118.86(15)
N1 C7 H7A 120.6
C8 C7 H7A 120.6
C9 C8 C13 117.44(15)
C9 C8 C7 120.04(15)
C13 C8 C7 122.51(15)
F1 C9 C8 119.08(15)
F1 C9 C10 118.73(16)
C8 C9 C10 122.19(17)
C11 C10 C9 119.29(18)
C11 C10 Cl1 121.11(15)
C9 C10 Cl1 119.59(16)
C10 C11 C12 119.69(17)
C10 C11 H11A 120.2
C12 C11 H11A 120.2
C11 C12 C13 120.50(18)
C11 C12 H12A 119.8
C13 C12 H12A 119.8
C12 C13 C8 120.87(17)
C12 C13 H13A 119.6
C8 C13 H13A 119.6
C3 C14 H14A 109.5
C3 C14 H14B 109.5
H14A C14 H14B 109.5
C3 C14 H14C 109.5
H14A C14 H14C 109.5
H14B C14 H14C 109.5
H2W1 O1W H1W1 109.3

loop_
_geom_bond_atom_site_label_1
_geom_bond_atom_site_label_2
_geom_bond_distance
Cl1 C10 1.731(2)
F1 C9 1.354(2)
O1 C6 1.228(2)
N1 C7 1.279(2)
N1 N2 1.3786(18)
N2 C6 1.357(2)
N2 H3 0.8295
N3 C3 1.338(2)
N3 C4 1.338(2)
C1 C2 1.381(2)
C1 C5 1.393(2)
C1 H1A 0.9500
C2 C3 1.395(2)
C2 H2A 0.9500
C3 C14 1.503(2)
C4 C5 1.391(2)
C4 H4A 0.9500
C5 C6 1.497(2)
C7 C8 1.467(2)
C7 H7A 0.9500
C8 C9 1.386(2)
C8 C13 1.397(2)
C9 C10 1.391(2)
C10 C11 1.380(3)
C11 C12 1.385(3)
C11 H11A 0.9500
C12 C13 1.386(2)
C12 H12A 0.9500
C13 H13A 0.9500
C14 H14A 0.9800
C14 H14B 0.9800
C14 H14C 0.9800
O1W H2W1 0.7778
O1W H1W1 0.7815

loop_
_geom_hbond_atom_site_label_D
_geom_hbond_atom_site_label_H
_geom_hbond_atom_site_label_A
_geom_hbond_site_symmetry_A
_geom_hbond_distance_DH
_geom_hbond_distance_HA
_geom_hbond_distance_DA
_geom_hbond_angle_DHA
_geom_hbond_publ_flag
O1W H2W1 O1 1_565 0.78 2.11 2.8713(18) 166 yes
O1W H1W1 N3 3_765 0.78 2.11 2.859(2) 160 yes
N2 H3 O1W . 0.83 2.01 2.8104(18) 162 yes
C4 H4A O1W . 0.95 2.46 3.388(2) 165 yes
C7 H7A O1W . 0.95 2.39 3.1902(19) 141 yes
C12 H12A O1 3_645 0.95 2.46 3.230(2) 138 yes

loop_
_geom_torsion_atom_site_label_1
_geom_torsion_atom_site_label_2
_geom_torsion_atom_site_label_3
_geom_torsion_atom_site_label_4
_geom_torsion
C7 N1 N2 C6 -177.06(15)
C5 C1 C2 C3 -0.7(3)
C4 N3 C3 C2 1.4(3)
C4 N3 C3 C14 -179.66(15)
C1 C2 C3 N3 -0.1(3)
C1 C2 C3 C14 -179.06(18)
C3 N3 C4 C5 -1.8(3)
N3 C4 C5 C1 0.9(3)
N3 C4 C5 C6 -178.41(16)
C2 C1 C5 C4 0.4(3)
C2 C1 C5 C6 179.74(16)
N1 N2 C6 O1 1.7(3)
N1 N2 C6 C5 -178.62(13)
C4 C5 C6 O1 172.25(17)
C1 C5 C6 O1 -7.1(3)
C4 C5 C6 N2 -7.4(2)
C1 C5 C6 N2 173.25(15)
N2 N1 C7 C8 -177.73(13)
N1 C7 C8 C9 -175.30(16)
N1 C7 C8 C13 5.6(3)
C13 C8 C9 F1 -178.62(15)
C7 C8 C9 F1 2.2(2)
C13 C8 C9 C10 1.4(3)
C7 C8 C9 C10 -177.74(16)
F1 C9 C10 C11 178.90(16)
C8 C9 C10 C11 -1.1(3)
F1 C9 C10 Cl1 -2.2(2)
C8 C9 C10 Cl1 177.77(14)
C9 C10 C11 C12 0.4(3)
Cl1 C10 C11 C12 -178.47(15)
C10 C11 C12 C13 0.0(3)
C11 C12 C13 C8 0.4(3)
C9 C8 C13 C12 -1.0(3)
C7 C8 C13 C12 178.11(16)

loop_
_cod_related_entry_id
_cod_related_entry_database
_cod_related_entry_code
1 ChemSpider 30657886
